data_1011330
loop_
_publ_author_name
'Oftedal, I'

_publ_section_title 'Die Kristallstruktur von Sn S2'
_journal_coden_ASTM NOGTAO
_journal_name_full 'Norsk Geologisk Tidsskrift'
_journal_page_first 225
_journal_page_last 233
_journal_volume 9
_journal_year 1926
_chemical_formula_structural 'Sn S2'
_chemical_formula_sum 'S2 Sn'
_chemical_name_mineral Berndtite
_chemical_name_systematic 'Tin(IV) sulfide'
_space_group_IT_number 164
_symmetry_cell_setting trigonal
_symmetry_Int_Tables_number 164
_symmetry_space_group_name_Hall '-P 3 2"'
_symmetry_space_group_name_H-M 'P -3 m 1'
_cell_angle_alpha 90
_cell_angle_beta 90
_cell_angle_gamma 120
_cell_formula_units_Z 1
_cell_length_a 3.62
_cell_length_b 3.62
_cell_length_c 5.85
_cell_volume 66.4
_cod_database_code 1011330

loop_
_symmetry_equiv_pos_as_xyz
x,y,z
-y,x-y,z
y-x,-x,z
-y,-x,z
x,x-y,z
y-x,y,z
-x,-y,-z
y,y-x,-z
x-y,x,-z
y,x,-z
-x,y-x,-z
x-y,-y,-z

loop_
_atom_site_label
_atom_site_type_symbol
_atom_site_symmetry_multiplicity
_atom_site_Wyckoff_symbol
_atom_site_fract_x
_atom_site_fract_y
_atom_site_fract_z
_atom_site_occupancy
_atom_site_attached_hydrogens
_atom_site_calc_flag
Sn1 Sn4+ 1 a 0. 0. 0. 1. 0 d
S1 S2- 2 d 0.3333 0.6667 0.25(2) 1. 0 d

loop_
_atom_type_symbol
_atom_type_oxidation_number
Sn4+ 4.000
S2- -2.000
